data_2200188
loop_
_publ_author_name
'Kruszynski, Rafal'
'Bartczak, Tadeusz J.'
'Lach, Dariusz'
'Brandt, Krystyna'

_publ_section_title
;
 <i>N</i>-<i>tert</i>-Butylmorpholine-4-carboxamide
;
_journal_issue 3
_journal_name_full 'Acta Crystallographica Section E'
_journal_page_first o273
_journal_page_last o275
_journal_paper_doi 10.1107/S1600536801003282
_journal_volume 57
_journal_year 2001
_chemical_formula_iupac 'C9 H18 N2 O2'
_chemical_formula_moiety 'C9 H18 N2 O2'
_chemical_formula_structural 'C (C H3)3 N H C (O) N (C H2 C H2)2 O'
_chemical_formula_sum 'C9 H18 N2 O2'
_chemical_formula_weight 186.25
_chemical_melting_point 448.7
_chemical_name_common
;
morpholinyl tert-butyl urea
;
_chemical_name_systematic
;
N-tert-Butylmorpholine-4-carboxamide
;
_space_group_IT_number 14
_symmetry_cell_setting monoclinic
_symmetry_space_group_name_Hall '-P 2ybc'
_symmetry_space_group_name_H-M 'P 1 21/c 1'
_audit_creation_method SHELXL-97
_cell_angle_alpha 90.00
_cell_angle_beta 101.46(3)
_cell_angle_gamma 90.00
_cell_formula_units_Z 4
_cell_length_a 16.909(3)
_cell_length_b 6.5250(10)
_cell_length_c 9.622(2)
_cell_measurement_reflns_used 2228
_cell_measurement_temperature 293(2)
_cell_measurement_theta_max 22
_cell_measurement_theta_min 5
_cell_volume 1040.4(3)
_computing_cell_refinement 'Kuma KM-4-CCD software'
_computing_data_collection 'Kuma KM-4-CCD software'
_computing_data_reduction 'Kuma KM-4-CCD software'
_computing_molecular_graphics
;
XP in SHELXTL/PC (Sheldrick, 1990) and ORTEP-3 (Farrugia 1997)
;
_computing_publication_material SHELXL97
_computing_structure_refinement 'SHELXL97 (Sheldrick, 1997)'
_computing_structure_solution 'SHELXS97 (Sheldrick, 1997)'
_diffrn_ambient_temperature 293(2)
_diffrn_measured_fraction_theta_full .908
_diffrn_measured_fraction_theta_max .908
_diffrn_measurement_device_type 'Kuma KM-4-CCD'
_diffrn_measurement_method \w
_diffrn_radiation_monochromator graphite
_diffrn_radiation_source 'fine-focus sealed tube'
_diffrn_radiation_type MoK\a
_diffrn_radiation_wavelength .71073
_diffrn_reflns_av_R_equivalents .0899
_diffrn_reflns_av_sigmaI/netI .0372
_diffrn_reflns_limit_h_max 20
_diffrn_reflns_limit_h_min -20
_diffrn_reflns_limit_k_max 7
_diffrn_reflns_limit_k_min -7
_diffrn_reflns_limit_l_max 11
_diffrn_reflns_limit_l_min -9
_diffrn_reflns_number 10532
_diffrn_reflns_theta_full 25.06
_diffrn_reflns_theta_max 25.06
_diffrn_reflns_theta_min 3.69
_diffrn_standards_decay_% 10.2
_diffrn_standards_interval_count 50
_diffrn_standards_number 2
_exptl_absorpt_coefficient_mu .084
_exptl_absorpt_correction_T_max .991
_exptl_absorpt_correction_T_min .975
_exptl_absorpt_correction_type numerical
_exptl_absorpt_process_details '(X-RED; Stoe & Cie, 1999)'
_exptl_crystal_colour colourless
_exptl_crystal_density_diffrn 1.189
_exptl_crystal_density_meas ?
_exptl_crystal_density_method 'not measured'
_exptl_crystal_description 'rectangular prism'
_exptl_crystal_F_000 408
_exptl_crystal_size_max .30
_exptl_crystal_size_mid .11
_exptl_crystal_size_min .11
_refine_diff_density_max .194
_refine_diff_density_min -.203
_refine_ls_extinction_coef .013(5)
_refine_ls_extinction_method SHELXL97
_refine_ls_goodness_of_fit_ref 1.134
_refine_ls_hydrogen_treatment mixed
_refine_ls_matrix_type full
_refine_ls_number_parameters 173
_refine_ls_number_reflns 1838
_refine_ls_number_restraints 0
_refine_ls_restrained_S_all 1.134
_refine_ls_R_factor_all .0700
_refine_ls_R_factor_gt .0649
_refine_ls_shift/su_max .003
_refine_ls_shift/su_mean .000
_refine_ls_structure_factor_coef Fsqd
_refine_ls_weighting_details 'calc w = 1/[\s^2^(Fo^2^)+(0.1123P)^2^] where P = (Fo^2^+2Fc^2^)/3'
_refine_ls_weighting_scheme calc
_refine_ls_wR_factor_ref .1722
_reflns_number_gt 1711
_reflns_number_total 1838
_reflns_threshold_expression I>2\s(I)
_cod_data_source_file na6051.cif
_cod_data_source_block I
_cod_depositor_comments
;
The following automatic conversions were performed:

'_exptl_crystal_density_meas' value 'not measured' was changed to '?'
- the value is perceived as not measured.

Automatic conversion script
Id: cif_fix_values 3008 2015-01-20 13:52:24Z robertas 
;
_cod_original_sg_symbol_H-M 'P 21/c'
_cod_database_code 2200188
_cod_database_fobs_code 2200188

loop_
_symmetry_equiv_pos_as_xyz
'x, y, z'
'-x, y+1/2, -z+1/2'
'-x, -y, -z'
'x, -y-1/2, z-1/2'

loop_
_atom_site_label
_atom_site_fract_x
_atom_site_fract_y
_atom_site_fract_z
_atom_site_U_iso_or_equiv
_atom_site_adp_type
_atom_site_calc_flag
_atom_site_refinement_flags
_atom_site_occupancy
_atom_site_disorder_assembly
_atom_site_disorder_group
_atom_site_type_symbol
O2 .23545(9) .6092(2) .38492(15) .0490(5) Uani d . 1 . . O
N2 .22035(10) .8360(3) .20140(19) .0411(5) Uani d . 1 . . N
O1 .44097(10) .3817(3) .1267(2) .0569(5) Uani d . 1 . . O
C5 .25852(12) .6802(3) .2810(2) .0373(5) Uani d . 1 . . C
N1 .32550(11) .6030(3) .2399(2) .0474(5) Uani d . 1 . . N
C1 .37265(14) .7038(4) .1476(3) .0436(6) Uani d . 1 . . C
C2 .39739(15) .5465(4) .0497(3) .0506(6) Uani d . 1 . . C
C6 .14334(12) .9269(4) .2230(2) .0437(6) Uani d . 1 . . C
C3 .39354(17) .2855(4) .2145(3) .0574(7) Uani d . 1 . . C
C4 .36887(18) .4325(4) .3175(3) .0577(7) Uani d . 1 . . C
C7 .12335(19) 1.0936(5) .1111(3) .0659(8) Uani d . 1 . . C
C8 .15412(18) 1.0263(5) .3677(3) .0607(7) Uani d . 1 . . C
C9 .07685(17) .7684(5) .2032(4) .0676(8) Uani d . 1 . . C
H2A .3476(15) .495(4) -.014(2) .050 Uiso d . 1 . . H
H4A .4193(15) .485(4) .375(3) .050 Uiso d . 1 . . H
H2B .4344(15) .603(4) -.007(3) .050 Uiso d . 1 . . H
H1A .3406(15) .809(4) .088(3) .050 Uiso d . 1 . . H
H8A .1715(15) .941(4) .438(3) .050 Uiso d . 1 . . H
H2N .2309(15) .853(4) .120(3) .050 Uiso d . 1 . . H
H8B .1070(16) 1.086(4) .382(3) .050 Uiso d . 1 . . H
H3A .4269(16) .184(4) .262(3) .050 Uiso d . 1 . . H
H3B .3432(16) .230(4) .159(3) .050 Uiso d . 1 . . H
H1B .4206(16) .761(4) .210(3) .050 Uiso d . 1 . . H
H7A .1678(16) 1.199(4) .123(3) .050 Uiso d . 1 . . H
H4B .3339(15) .363(4) .372(3) .050 Uiso d . 1 . . H
H7B .1195(15) 1.033(4) .022(3) .050 Uiso d . 1 . . H
H7C .0707(16) 1.151(4) .113(3) .050 Uiso d . 1 . . H
H9A .0249(16) .830(4) .218(3) .050 Uiso d . 1 . . H
H8C .2011(16) 1.133(4) .378(3) .050 Uiso d . 1 . . H
H9B .0890(15) .654(4) .274(3) .050 Uiso d . 1 . . H
H9C .0701(15) .719(4) .112(3) .050 Uiso d . 1 . . H

loop_
_atom_site_aniso_label
_atom_site_aniso_U_11
_atom_site_aniso_U_22
_atom_site_aniso_U_33
_atom_site_aniso_U_12
_atom_site_aniso_U_13
_atom_site_aniso_U_23
O2 .0553(10) .0573(10) .0389(8) .0073(7) .0204(7) .0076(7)
N2 .0420(10) .0494(11) .0349(9) .0102(8) .0150(7) .0051(8)
O1 .0535(10) .0514(10) .0711(11) .0139(8) .0255(8) .0026(8)
C5 .0410(11) .0397(11) .0330(10) .0012(9) .0115(8) -.0045(8)
N1 .0515(11) .0460(11) .0510(11) .0172(8) .0251(9) .0138(8)
C1 .0402(11) .0432(12) .0503(13) .0045(10) .0163(10) .0066(10)
C2 .0485(13) .0564(14) .0500(13) .0096(11) .0175(11) .0038(11)
C6 .0373(11) .0532(13) .0424(11) .0092(9) .0123(9) .0022(10)
C3 .0539(14) .0426(13) .0797(18) .0100(11) .0232(13) .0082(12)
C4 .0639(16) .0554(16) .0581(15) .0196(12) .0225(13) .0178(12)
C7 .0641(17) .078(2) .0596(16) .0289(15) .0225(14) .0191(14)
C8 .0603(16) .0746(19) .0490(14) .0231(15) .0154(12) -.0050(13)
C9 .0454(14) .084(2) .0735(19) -.0027(14) .0120(13) -.0036(17)

loop_
_atom_type_symbol
_atom_type_description
_atom_type_scat_dispersion_real
_atom_type_scat_dispersion_imag
_atom_type_scat_source
C C .0033 .0016 'International Tables Vol C Tables 4.2.6.8 and 6.1.1.4'
H H .0000 .0000 'International Tables Vol C Tables 4.2.6.8 and 6.1.1.4'
N N .0061 .0033 'International Tables Vol C Tables 4.2.6.8 and 6.1.1.4'
O O .0106 .0060 'International Tables Vol C Tables 4.2.6.8 and 6.1.1.4'

loop_
_geom_angle_atom_site_label_1
_geom_angle_atom_site_label_2
_geom_angle_atom_site_label_3
_geom_angle
_geom_angle_publ_flag
C5 N2 C6 123.56(17) no
C3 O1 C2 110.33(18) no
O2 C5 N2 123.19(18) no
O2 C5 N1 120.66(19) no
N2 C5 N1 116.15(17) no
C5 N1 C4 119.66(19) no
C5 N1 C1 126.37(18) no
C4 N1 C1 112.08(19) no
N1 C1 C2 109.0(2) no
O1 C2 C1 111.61(19) no
N2 C6 C9 111.1(2) no
N2 C6 C8 110.60(19) no
C9 C6 C8 111.1(2) no
N2 C6 C7 105.33(18) no
C9 C6 C7 110.2(2) no
C8 C6 C7 108.3(2) no
O1 C3 C4 112.0(2) no
N1 C4 C3 109.2(2) no

loop_
_geom_bond_atom_site_label_1
_geom_bond_atom_site_label_2
_geom_bond_site_symmetry_2
_geom_bond_distance
_geom_bond_publ_flag
O2 C5 . 1.233(2) no
N2 C5 . 1.357(3) no
N2 C6 . 1.483(3) no
O1 C3 . 1.421(3) no
O1 C2 . 1.425(3) no
C5 N1 . 1.368(3) no
N1 C4 . 1.455(3) no
N1 C1 . 1.462(3) no
C1 C2 . 1.507(3) no
C6 C9 . 1.511(4) no
C6 C8 . 1.513(3) no
C6 C7 . 1.521(3) no
C3 C4 . 1.497(4) no

loop_
_geom_hbond_atom_site_label_D
_geom_hbond_atom_site_label_H
_geom_hbond_atom_site_label_A
_geom_hbond_site_symmetry_A
_geom_hbond_distance_DH
_geom_hbond_distance_HA
_geom_hbond_distance_DA
_geom_hbond_angle_DHA
N2 H2N O2 4_575 .84(3) 2.29(3) 3.126(2) 170(2)
C1 H1A O2 4_575 .98(3) 2.43(3) 3.306(3) 149(2)
C2 H2B O1 3_665 .98(3) 2.59(3) 3.523(3) 157.4(18)
C1 H1A N2 . .98(3) 2.50(2) 2.859(3) 101.6(17)
C4 H4B O2 . .98(3) 2.33(2) 2.724(3) 102.9(17)
C8 H8A O2 . .88(3) 2.52(3) 3.039(3) 119(2)
C9 H9B O2 . 1.01(3) 2.51(3) 3.077(4) 115.1(17)

loop_
_geom_torsion_atom_site_label_1
_geom_torsion_atom_site_label_2
_geom_torsion_atom_site_label_3
_geom_torsion_atom_site_label_4
_geom_torsion
_geom_torsion_publ_flag
N1 C1 C2 O1 -56.4(3) yes
C1 C2 O1 C3 58.3(3) yes
C2 O1 C3 C4 -58.6(3) yes
O1 C3 C4 N1 56.8(3) yes
C3 C4 N1 C1 -55.6(3) yes
C4 N1 C1 C2 55.5(3) yes
O2 C5 N1 C4 1.4(3) yes
O2 C5 N1 C1 -161.6(2) yes
N2 C5 N1 C1 18.4(3) yes
N2 C5 N1 C4 -178.6(2) yes
N1 C5 N2 C6 174.9(2) yes
O2 C5 N2 C6 -5.1(3) yes
C5 N2 C6 C7 -179.8(2) yes
C5 N2 C6 C8 63.4(3) yes
C5 N2 C6 C9 -60.5(3) yes

loop_
_cod_related_entry_id
_cod_related_entry_database
_cod_related_entry_code
1 ChemSpider 2013385
